data_4321683
loop_
_publ_author_name
'Christian Br\"uckner'
'Stephen J. Rettig'
'David Dolphin'

_publ_contact_author_address
;
Department of Chemistry, U-60
University of Connecticut
55 N. Eagleville Rd.
Storrs,  CT 06269-3060
;
_publ_contact_author_email bruckner@nucleus.chem.uconn.edu
_publ_contact_author_fax 860-486-2981
_publ_contact_author_name 'Christian Br\"uckner'
_publ_contact_author_phone 860-486-2743
_publ_section_title
;
 2-Pyrrolylthiones as Monoanionic Bidentate N,S-Chelators: Synthesis and
 Molecular Structure of 2-Pyrrolylthionato Complexes of Nickel(II),
 Cobalt(III), and Mercury(II)
;
_journal_name_full 'Inorganic Chemistry'
_journal_page_first 6100
_journal_page_last 6106
_journal_paper_doi 10.1021/ic0004636
_journal_volume 39
_journal_year 2000
_chemical_formula_sum 'C30 H27 Co N6 O S3'
_chemical_formula_weight 642.70
_space_group_IT_number 14
_symmetry_cell_setting monoclinic
_symmetry_Int_Tables_number 14
_symmetry_space_group_name_Hall '-P 2yn'
_symmetry_space_group_name_H-M 'P 1 21/n 1'
_audit_creation_method 'by teXsan v1.8'
_cell_angle_alpha 90
_cell_angle_beta 100.882(8)
_cell_angle_gamma 90
_cell_formula_units_Z 4
_cell_length_a 9.5691(14)
_cell_length_b 23.1520(12)
_cell_length_c 13.6589(11)
_cell_measurement_reflns_used 25
_cell_measurement_temperature 294.2
_cell_measurement_theta_max 15.6
_cell_measurement_theta_min 11.5
_cell_volume 2971.6(5)
_computing_cell_refinement 'MSC/AFC Diffractometer Control'
_computing_data_collection 'MSC/AFC Diffractometer Control'
_computing_data_reduction 'teXsan (MSC, 1992-1997)'
_computing_publication_material 'teXsan (MSC, 1992-1997)'
_computing_structure_refinement 'teXsan (MSC, 1992-1997)'
_computing_structure_solution
;
DIRDIF92 PATTY (Beurskens, 1992)
;
_diffrn_ambient_temperature 294.2
_diffrn_measurement_device_type 'Rigaku AFC6S'
_diffrn_orient_matrix_UB_11 0.01624
_diffrn_orient_matrix_UB_12 -0.02811
_diffrn_orient_matrix_UB_13 0.05660
_diffrn_orient_matrix_UB_21 0.00096
_diffrn_orient_matrix_UB_22 -0.03246
_diffrn_orient_matrix_UB_23 -0.04816
_diffrn_orient_matrix_UB_31 0.10516
_diffrn_orient_matrix_UB_32 0.00464
_diffrn_orient_matrix_UB_33 0.00594
_diffrn_radiation_detector 'scintillation counter'
_diffrn_radiation_monochromator graphite
_diffrn_radiation_source 'X-ray tube'
_diffrn_radiation_type 'Mo K\a'
_diffrn_radiation_wavelength 0.7107
_diffrn_reflns_av_R_equivalents 0.05519
_diffrn_reflns_limit_h_max 12
_diffrn_reflns_limit_h_min 0
_diffrn_reflns_limit_k_max 30
_diffrn_reflns_limit_k_min 0
_diffrn_reflns_limit_l_max 17
_diffrn_reflns_limit_l_min -17
_diffrn_reflns_number 7415
_diffrn_reflns_reduction_process 'Lp corrections applied'
_diffrn_reflns_theta_max 27.51
_diffrn_reflns_theta_min 1.75
_diffrn_standards_decay_% 0.05
_diffrn_standards_interval_count 200
_diffrn_standards_number 3
_exptl_absorpt_coefficient_mu 0.811
_exptl_absorpt_correction_T_max 1.000
_exptl_absorpt_correction_T_min 0.927
_exptl_absorpt_correction_type psi-scan
_exptl_crystal_colour black
_exptl_crystal_density_diffrn 1.436
_exptl_crystal_density_meas ?
_exptl_crystal_description irregular
_exptl_crystal_F_000 1328.00
_exptl_crystal_size_max 0.40
_exptl_crystal_size_mid 0.30
_exptl_crystal_size_min 0.20
_refine_diff_density_max 0.35
_refine_diff_density_min -0.27
_refine_ls_extinction_method none
_refine_ls_goodness_of_fit_ref 2.420
_refine_ls_hydrogen_treatment noref
_refine_ls_matrix_type full
_refine_ls_number_constraints 0
_refine_ls_number_parameters 370
_refine_ls_number_reflns 3193
_refine_ls_number_restraints 0
_refine_ls_R_factor_gt 0.0430
_refine_ls_shift/su_max 0.0030
_refine_ls_shift/su_mean 0.0000
_refine_ls_structure_factor_coef F
_refine_ls_weighting_details 'w = 1/[\s^2^(Fo)]'
_refine_ls_weighting_scheme sigma
_refine_ls_wR_factor_ref 0.0380
_reflns_number_gt 3193
_reflns_number_total 7012
_reflns_threshold_expression I>3.00\s(I)
_cod_data_source_file ic0004636_3.cif
_cod_data_source_block compound_17-mer
_cod_depositor_comments
;
The following automatic conversions were performed:

'_exptl_crystal_density_meas' value 'not measured' was changed to '?'
- the value is perceived as not measured.

Automatic conversion script
Id: cif_fix_values 3008 2015-01-20 13:52:24Z robertas 
;
_cod_original_sg_symbol_H-M 'P 21/n '
_cod_original_formula_sum 'C30 H27 Co N6 O S3 '
_cod_database_code 4321683

loop_
_symmetry_equiv_pos_as_xyz
'   +x,   +y,   +z'
1/2-x,1/2+y,1/2-z
'   -x,   -y,   -z'
1/2+x,1/2-y,1/2+z

loop_
_atom_site_label
_atom_site_fract_x
_atom_site_fract_y
_atom_site_fract_z
_atom_site_U_iso_or_equiv
_atom_site_occupancy
_atom_site_refinement_flags
_atom_site_adp_type
_atom_site_calc_flag
_atom_site_calc_attached_atom
Co(1) 0.20859(6) 0.11862(3) 0.28419(5) 0.0496(2) 1.000 . Uani d ?
S(1) 0.10078(12) 0.07503(5) 0.14303(9) 0.0585(4) 1.000 . Uani d ?
S(2) 0.31742(12) 0.16215(5) 0.42579(9) 0.0615(4) 1.000 . Uani d ?
S(3) 0.42120(11) 0.09826(5) 0.24821(9) 0.0576(4) 1.000 . Uani d ?
O(1) 0.6569(5) 0.0822(2) 0.0432(4) 0.145(2) 1.000 . Uani d ?
N(1) 0.1973(3) 0.18775(15) 0.2045(3) 0.0512(12) 1.000 . Uani d ?
N(2) -0.0615(4) 0.0771(2) -0.0705(3) 0.0693(14) 1.000 . Uani d ?
N(3) 0.0336(3) 0.1364(2) 0.3307(3) 0.0573(13) 1.000 . Uani d ?
N(4) 0.3177(4) 0.2161(2) 0.6264(3) 0.077(2) 1.000 . Uani d ?
N(5) 0.2243(4) 0.04605(15) 0.3515(2) 0.0503(11) 1.000 . Uani d ?
N(6) 0.6566(4) 0.0135(2) 0.2263(3) 0.0699(15) 1.000 . Uani d ?
C(1) 0.1344(4) 0.1859(2) 0.1043(3) 0.0501(14) 1.000 . Uani d ?
C(2) 0.1294(5) 0.2424(2) 0.0642(4) 0.064(2) 1.000 . Uani d ?
C(3) 0.1896(5) 0.2777(2) 0.1409(4) 0.067(2) 1.000 . Uani d ?
C(4) 0.2299(5) 0.2430(2) 0.2256(4) 0.062(2) 1.000 . Uani d ?
C(5) 0.0216(4) 0.1240(2) -0.0389(3) 0.0553(15) 1.000 . Uani d ?
C(6) 0.0342(5) 0.1544(2) -0.1233(4) 0.070(2) 1.000 . Uani d ?
C(7) -0.0446(6) 0.1262(3) -0.2049(4) 0.077(2) 1.000 . Uani d ?
C(8) -0.1031(5) 0.0790(2) -0.1714(4) 0.077(2) 1.000 . Uani d ?
C(9) 0.0839(4) 0.1319(2) 0.0642(3) 0.0508(14) 1.000 . Uani d ?
C(10) 0.0384(5) 0.1616(2) 0.4181(4) 0.059(2) 1.000 . Uani d ?
C(11) -0.1032(5) 0.1641(2) 0.4391(4) 0.077(2) 1.000 . Uani d ?
C(12) -0.1902(5) 0.1393(2) 0.3608(5) 0.082(2) 1.000 . Uani d ?
C(13) -0.1012(5) 0.1232(2) 0.2920(4) 0.071(2) 1.000 . Uani d ?
C(14) 0.1873(5) 0.2057(2) 0.5691(4) 0.061(2) 1.000 . Uani d ?
C(15) 0.0912(6) 0.2315(3) 0.6214(5) 0.097(2) 1.000 . Uani d ?
C(16) 0.1692(8) 0.2553(3) 0.7081(5) 0.113(3) 1.000 . Uani d ?
C(17) 0.3101(7) 0.2455(3) 0.7100(4) 0.092(2) 1.000 . Uani d ?
C(18) 0.1693(5) 0.1779(2) 0.4755(4) 0.0566(15) 1.000 . Uani d ?
C(19) 0.3444(5) 0.0112(2) 0.3534(3) 0.0511(14) 1.000 . Uani d ?
C(20) 0.3267(5) -0.0404(2) 0.4046(3) 0.063(2) 1.000 . Uani d ?
C(21) 0.1979(6) -0.0358(2) 0.4332(4) 0.071(2) 1.000 . Uani d ?
C(22) 0.1357(5) 0.0166(2) 0.3987(3) 0.059(2) 1.000 . Uani d ?
C(23) 0.5756(5) 0.0007(2) 0.2974(4) 0.061(2) 1.000 . Uani d ?
C(24) 0.6491(5) -0.0426(2) 0.3553(4) 0.076(2) 1.000 . Uani d ?
C(25) 0.7692(6) -0.0555(2) 0.3180(5) 0.090(2) 1.000 . Uani d ?
C(26) 0.7726(5) -0.0208(3) 0.2380(5) 0.083(2) 1.000 . Uani d ?
C(27) 0.4494(4) 0.0322(2) 0.3044(3) 0.0520(14) 1.000 . Uani d ?
C(28) 0.5762(8) 0.1099(4) -0.0140(6) 0.111(3) 1.000 . Uani d ?
C(29) 0.6254(9) 0.1547(4) -0.0774(7) 0.183(4) 1.000 . Uani d ?
C(30) 0.4243(8) 0.1043(5) -0.0258(6) 0.204(5) 1.000 . Uani d ?
H(1) -0.0854 0.0489 -0.0302 0.083 1.000 . Uiso c ?
H(2) 0.4009 0.2045 0.6098 0.092 1.000 . Uiso c ?
H(3) 0.6348 0.0411 0.1785 0.084 1.000 . Uiso c ?
H(4) 0.0907 0.2539 -0.0047 0.076 1.000 . Uiso c ?
H(5) 0.2022 0.3196 0.1373 0.080 1.000 . Uiso c ?
H(6) 0.2757 0.2574 0.2913 0.074 1.000 . Uiso c ?
H(7) 0.0895 0.1899 -0.1254 0.083 1.000 . Uiso c ?
H(8) -0.0558 0.1385 -0.2747 0.092 1.000 . Uiso c ?
H(9) -0.1648 0.0509 -0.2125 0.092 1.000 . Uiso c ?
H(10) -0.1313 0.1806 0.4986 0.092 1.000 . Uiso c ?
H(11) -0.2932 0.1335 0.3528 0.098 1.000 . Uiso c ?
H(12) -0.1342 0.1054 0.2267 0.085 1.000 . Uiso c ?
H(13) -0.0125 0.2326 0.6006 0.117 1.000 . Uiso c ?
H(14) 0.1295 0.2759 0.7593 0.135 1.000 . Uiso c ?
H(15) 0.3899 0.2574 0.7620 0.111 1.000 . Uiso c ?
H(16) 0.3933 -0.0729 0.4171 0.076 1.000 . Uiso c ?
H(17) 0.1560 -0.0646 0.4717 0.085 1.000 . Uiso c ?
H(18) 0.0416 0.0299 0.4075 0.071 1.000 . Uiso c ?
H(19) 0.6204 -0.0609 0.4130 0.091 1.000 . Uiso c ?
H(20) 0.8404 -0.0847 0.3446 0.108 1.000 . Uiso c ?
H(21) 0.8458 -0.0208 0.1966 0.099 1.000 . Uiso c ?
H(22) 0.6787 0.1845 -0.0349 0.220 1.000 . Uiso c ?
H(23) 0.6871 0.1369 -0.1186 0.220 1.000 . Uiso c ?
H(24) 0.5430 0.1723 -0.1205 0.220 1.000 . Uiso c ?
H(25) 0.3953 0.1122 0.0380 0.245 1.000 . Uiso c ?
H(26) 0.3779 0.1318 -0.0760 0.245 1.000 . Uiso c ?
H(27) 0.3962 0.0649 -0.0473 0.245 1.000 . Uiso c ?

loop_
_atom_site_aniso_label
_atom_site_aniso_U_11
_atom_site_aniso_U_22
_atom_site_aniso_U_33
_atom_site_aniso_U_12
_atom_site_aniso_U_13
_atom_site_aniso_U_23
Co(1) 0.0487(3) 0.0477(4) 0.0502(4) -0.0061(3) 0.0038(3) 0.0012(3)
S(1) 0.0671(8) 0.0481(7) 0.0548(8) -0.0101(6) -0.0023(6) 0.0036(6)
S(2) 0.0572(7) 0.0665(9) 0.0591(8) -0.0059(6) 0.0068(6) -0.0081(7)
S(3) 0.0531(7) 0.0562(8) 0.0633(8) -0.0016(6) 0.0103(6) 0.0076(6)
O(1) 0.120(4) 0.167(5) 0.157(5) 0.023(3) 0.046(3) 0.075(4)
N(1) 0.049(2) 0.045(2) 0.057(3) -0.006(2) 0.004(2) 0.002(2)
N(2) 0.088(3) 0.059(3) 0.055(3) -0.009(2) -0.003(2) 0.002(2)
N(3) 0.043(2) 0.052(3) 0.078(3) 0.000(2) 0.013(2) 0.009(2)
N(4) 0.079(3) 0.091(3) 0.060(3) 0.003(3) 0.011(2) -0.013(3)
N(5) 0.052(2) 0.054(2) 0.043(2) -0.007(2) 0.004(2) -0.001(2)
N(6) 0.063(3) 0.068(3) 0.080(3) 0.008(2) 0.017(2) 0.010(2)
C(1) 0.048(3) 0.048(3) 0.052(3) -0.002(2) 0.004(2) 0.004(2)
C(2) 0.060(3) 0.054(3) 0.076(4) -0.003(2) 0.011(3) 0.017(3)
C(3) 0.076(3) 0.043(3) 0.078(4) -0.006(3) 0.009(3) 0.013(3)
C(4) 0.063(3) 0.051(3) 0.071(4) -0.016(3) 0.011(3) -0.008(3)
C(5) 0.055(3) 0.051(3) 0.058(3) 0.002(2) 0.004(2) -0.001(3)
C(6) 0.083(4) 0.067(4) 0.059(4) 0.002(3) 0.015(3) 0.006(3)
C(7) 0.099(4) 0.080(4) 0.049(3) 0.026(3) 0.006(3) 0.008(3)
C(8) 0.088(4) 0.076(4) 0.055(4) 0.017(3) -0.014(3) -0.010(3)
C(9) 0.046(2) 0.052(3) 0.053(3) 0.003(2) 0.005(2) 0.008(2)
C(10) 0.050(3) 0.055(3) 0.067(4) -0.011(2) 0.001(3) 0.010(3)
C(11) 0.064(3) 0.083(4) 0.086(4) -0.006(3) 0.021(3) 0.007(3)
C(12) 0.051(3) 0.097(5) 0.096(5) -0.015(3) 0.011(3) 0.021(4)
C(13) 0.075(4) 0.066(4) 0.071(4) 0.000(3) 0.011(3) 0.005(3)
C(14) 0.061(3) 0.065(3) 0.058(3) -0.008(3) 0.015(3) -0.002(3)
C(15) 0.082(4) 0.115(5) 0.103(5) -0.016(4) 0.039(4) -0.021(4)
C(16) 0.127(6) 0.127(6) 0.097(5) -0.039(5) 0.054(5) -0.048(4)
C(17) 0.107(5) 0.099(5) 0.068(4) -0.015(4) 0.012(4) -0.026(4)
C(18) 0.066(3) 0.049(3) 0.055(3) -0.005(2) 0.012(2) 0.004(2)
C(19) 0.056(3) 0.048(3) 0.046(3) -0.005(2) 0.002(2) 0.002(2)
C(20) 0.076(3) 0.053(3) 0.056(3) -0.001(3) 0.003(3) 0.006(3)
C(21) 0.090(4) 0.064(4) 0.058(3) -0.020(3) 0.010(3) 0.012(3)
C(22) 0.065(3) 0.059(3) 0.053(3) -0.007(3) 0.012(2) 0.006(3)
C(23) 0.061(3) 0.059(3) 0.058(3) -0.002(3) -0.001(3) -0.002(3)
C(24) 0.076(4) 0.074(4) 0.073(4) 0.011(3) 0.001(3) 0.014(3)
C(25) 0.079(4) 0.072(4) 0.116(6) 0.023(3) 0.012(4) 0.004(4)
C(26) 0.069(4) 0.076(4) 0.107(5) 0.017(3) 0.030(3) 0.003(4)
C(27) 0.055(3) 0.047(3) 0.050(3) -0.002(2) -0.001(2) -0.002(2)
C(28) 0.103(5) 0.140(7) 0.099(6) 0.024(5) 0.042(4) 0.016(5)
C(29) 0.196(8) 0.138(7) 0.247(11) 0.067(6) 0.125(8) 0.083(7)
C(30) 0.114(6) 0.360(14) 0.129(7) -0.033(7) -0.003(5) -0.015(8)

loop_
_atom_type_symbol
_atom_type_oxidation_number
_atom_type_number_in_cell
_atom_type_scat_dispersion_real
_atom_type_scat_dispersion_imag
_atom_type_scat_source
C 0 120 0.002 0.002
;International Tables for Crystallography
(1992, Vol. C, Tables 4.2.6.8 and 6.1.1.1)
;
H 0 108 0.000 0.000
;International Tables for Crystallography
(1992, Vol. C, Table 6.1.1.2)
;
Co 0 4 0.299 0.973
;International Tables for Crystallography
(1992, Vol. C, Tables 4.2.6.8 and 6.1.1.1)
;
N 0 24 0.004 0.003
;International Tables for Crystallography
(1992, Vol. C, Tables 4.2.6.8 and 6.1.1.1)
;
O 0 4 0.008 0.006
;International Tables for Crystallography
(1992, Vol. C, Tables 4.2.6.8 and 6.1.1.1)
;
S 0 12 0.110 0.124
;International Tables for Crystallography
(1992, Vol. C, Tables 4.2.6.8 and 6.1.1.1)
;

loop_
_geom_angle_atom_site_label_1
_geom_angle_atom_site_label_2
_geom_angle_atom_site_label_3
_geom_angle
_geom_angle_site_symmetry_1
_geom_angle_site_symmetry_2
_geom_angle_site_symmetry_3
_geom_angle_publ_flag
S(1) Co(1) S(2) 179.80(5) . . . yes
S(1) Co(1) S(3) 90.35(5) . . . yes
S(1) Co(1) N(1) 85.45(11) . . . yes
S(1) Co(1) N(3) 95.24(13) . . . yes
S(1) Co(1) N(5) 89.99(10) . . . yes
S(2) Co(1) S(3) 89.46(5) . . . yes
S(2) Co(1) N(1) 94.63(11) . . . yes
S(2) Co(1) N(3) 84.94(13) . . . yes
S(2) Co(1) N(5) 89.92(10) . . . yes
S(3) Co(1) N(1) 90.42(10) . . . yes
S(3) Co(1) N(3) 173.76(13) . . . yes
S(3) Co(1) N(5) 85.87(11) . . . yes
N(1) Co(1) N(3) 92.78(14) . . . yes
N(1) Co(1) N(5) 174.11(15) . . . yes
N(3) Co(1) N(5) 91.35(15) . . . yes
Co(1) S(1) C(9) 99.8(2) . . . yes
Co(1) S(2) C(18) 98.7(2) . . . yes
Co(1) S(3) C(27) 99.4(2) . . . yes
Co(1) N(1) C(1) 119.9(3) . . . yes
Co(1) N(1) C(4) 133.5(3) . . . yes
C(1) N(1) C(4) 106.4(4) . . . yes
C(5) N(2) C(8) 109.6(4) . . . yes
C(5) N(2) H(1) 125.2 . . . no
C(8) N(2) H(1) 125.2 . . . no
Co(1) N(3) C(10) 120.2(3) . . . yes
Co(1) N(3) C(13) 130.6(4) . . . yes
C(10) N(3) C(13) 109.0(4) . . . yes
C(14) N(4) C(17) 112.8(5) . . . yes
C(14) N(4) H(2) 123.6 . . . no
C(17) N(4) H(2) 123.6 . . . no
Co(1) N(5) C(19) 120.4(3) . . . yes
Co(1) N(5) C(22) 132.7(3) . . . yes
C(19) N(5) C(22) 106.8(4) . . . yes
C(23) N(6) C(26) 110.4(4) . . . yes
C(23) N(6) H(3) 124.8 . . . no
C(26) N(6) H(3) 124.8 . . . no
N(1) C(1) C(2) 109.2(4) . . . yes
N(1) C(1) C(9) 117.6(4) . . . yes
C(2) C(1) C(9) 133.1(4) . . . yes
C(1) C(2) C(3) 106.1(4) . . . yes
C(1) C(2) H(4) 127.0 . . . no
C(3) C(2) H(4) 127.0 . . . no
C(2) C(3) C(4) 107.5(4) . . . yes
C(2) C(3) H(5) 126.2 . . . no
C(4) C(3) H(5) 126.2 . . . no
N(1) C(4) C(3) 110.8(4) . . . yes
N(1) C(4) H(6) 124.6 . . . no
C(3) C(4) H(6) 124.6 . . . no
N(2) C(5) C(6) 106.2(4) . . . yes
N(2) C(5) C(9) 121.4(4) . . . yes
C(6) C(5) C(9) 132.3(5) . . . yes
C(5) C(6) C(7) 108.3(5) . . . yes
C(5) C(6) H(7) 125.9 . . . no
C(7) C(6) H(7) 125.9 . . . no
C(6) C(7) C(8) 107.9(4) . . . yes
C(6) C(7) H(8) 126.1 . . . no
C(8) C(7) H(8) 126.1 . . . no
N(2) C(8) C(7) 108.0(5) . . . yes
N(2) C(8) H(9) 126.0 . . . no
C(7) C(8) H(9) 126.0 . . . no
S(1) C(9) C(1) 117.3(3) . . . yes
S(1) C(9) C(5) 119.9(3) . . . yes
C(1) C(9) C(5) 122.8(4) . . . yes
N(3) C(10) C(11) 109.0(4) . . . yes
N(3) C(10) C(18) 120.0(5) . . . yes
C(11) C(10) C(18) 130.9(5) . . . yes
C(10) C(11) C(12) 106.7(5) . . . yes
C(10) C(11) H(10) 126.7 . . . no
C(12) C(11) H(10) 126.7 . . . no
C(11) C(12) C(13) 106.0(4) . . . yes
C(11) C(12) H(11) 127.0 . . . no
C(13) C(12) H(11) 127.0 . . . no
N(3) C(13) C(12) 109.3(5) . . . yes
N(3) C(13) H(12) 125.3 . . . no
C(12) C(13) H(12) 125.3 . . . no
N(4) C(14) C(15) 104.4(5) . . . yes
N(4) C(14) C(18) 122.9(5) . . . yes
C(15) C(14) C(18) 132.6(5) . . . yes
C(14) C(15) C(16) 107.8(5) . . . yes
C(14) C(15) H(13) 126.1 . . . no
C(16) C(15) H(13) 126.1 . . . no
C(15) C(16) C(17) 108.7(5) . . . yes
C(15) C(16) H(14) 125.7 . . . no
C(17) C(16) H(14) 125.7 . . . no
N(4) C(17) C(16) 106.3(5) . . . yes
N(4) C(17) H(15) 126.8 . . . no
C(16) C(17) H(15) 126.8 . . . no
S(2) C(18) C(10) 116.0(4) . . . yes
S(2) C(18) C(14) 118.9(4) . . . yes
C(10) C(18) C(14) 125.0(5) . . . yes
N(5) C(19) C(20) 108.7(4) . . . yes
N(5) C(19) C(27) 117.0(4) . . . yes
C(20) C(19) C(27) 134.2(4) . . . yes
C(19) C(20) C(21) 106.0(4) . . . yes
C(19) C(20) H(16) 127.0 . . . no
C(21) C(20) H(16) 127.0 . . . no
C(20) C(21) C(22) 108.8(4) . . . yes
C(20) C(21) H(17) 125.6 . . . no
C(22) C(21) H(17) 125.6 . . . no
N(5) C(22) C(21) 109.6(4) . . . yes
N(5) C(22) H(18) 125.2 . . . no
C(21) C(22) H(18) 125.2 . . . no
N(6) C(23) C(24) 105.3(4) . . . yes
N(6) C(23) C(27) 122.1(4) . . . yes
C(24) C(23) C(27) 132.5(5) . . . yes
C(23) C(24) C(25) 108.4(5) . . . yes
C(23) C(24) H(19) 125.8 . . . no
C(25) C(24) H(19) 125.8 . . . no
C(24) C(25) C(26) 108.5(5) . . . yes
C(24) C(25) H(20) 125.8 . . . no
C(26) C(25) H(20) 125.8 . . . no
N(6) C(26) C(25) 107.3(5) . . . yes
N(6) C(26) H(21) 126.3 . . . no
C(25) C(26) H(21) 126.3 . . . no
S(3) C(27) C(19) 117.4(3) . . . yes
S(3) C(27) C(23) 119.3(4) . . . yes
C(19) C(27) C(23) 123.3(4) . . . yes
O(1) C(28) C(29) 121.8(7) . . . yes
O(1) C(28) C(30) 123.1(8) . . . yes
C(29) C(28) C(30) 115.1(7) . . . yes
C(28) C(29) H(22) 109.5 . . . no
C(28) C(29) H(23) 109.5 . . . no
C(28) C(29) H(24) 109.5 . . . no
H(22) C(29) H(23) 109.5 . . . no
H(22) C(29) H(24) 109.5 . . . no
H(23) C(29) H(24) 109.5 . . . no
C(28) C(30) H(25) 109.5 . . . no
C(28) C(30) H(26) 109.5 . . . no
C(28) C(30) H(27) 109.5 . . . no
H(25) C(30) H(26) 109.5 . . . no
H(25) C(30) H(27) 109.5 . . . no
H(26) C(30) H(27) 109.5 . . . no

loop_
_geom_bond_atom_site_label_1
_geom_bond_atom_site_label_2
_geom_bond_distance
_geom_bond_site_symmetry_1
_geom_bond_site_symmetry_2
_geom_bond_publ_flag
Co(1) S(1) 2.2471(13) . . yes
Co(1) S(2) 2.2540(13) . . yes
Co(1) S(3) 2.2317(13) . . yes
Co(1) N(1) 1.927(3) . . yes
Co(1) N(3) 1.944(3) . . yes
Co(1) N(5) 1.908(4) . . yes
S(1) C(9) 1.690(4) . . yes
S(2) C(18) 1.722(4) . . yes
S(3) C(27) 1.709(4) . . yes
O(1) C(28) 1.179(7) . . yes
N(1) C(1) 1.388(5) . . yes
N(1) C(4) 1.336(5) . . yes
N(2) C(5) 1.368(5) . . yes
N(2) C(8) 1.362(6) . . yes
N(2) H(1) 0.91 . . no
N(3) C(10) 1.321(6) . . yes
N(3) C(13) 1.334(5) . . yes
N(4) C(14) 1.363(5) . . yes
N(4) C(17) 1.342(6) . . yes
N(4) H(2) 0.91 . . no
N(5) C(19) 1.400(5) . . yes
N(5) C(22) 1.344(5) . . yes
N(6) C(23) 1.384(5) . . yes
N(6) C(26) 1.349(5) . . yes
N(6) H(3) 0.91 . . no
C(1) C(2) 1.416(6) . . yes
C(1) C(9) 1.412(5) . . yes
C(2) C(3) 1.367(6) . . yes
C(2) H(4) 0.98 . . no
C(3) C(4) 1.401(6) . . yes
C(3) H(5) 0.98 . . no
C(4) H(6) 0.98 . . no
C(5) C(6) 1.375(6) . . yes
C(5) C(9) 1.433(6) . . yes
C(6) C(7) 1.385(6) . . yes
C(6) H(7) 0.98 . . no
C(7) C(8) 1.347(7) . . yes
C(7) H(8) 0.98 . . no
C(8) H(9) 0.98 . . no
C(10) C(11) 1.439(6) . . yes
C(10) C(18) 1.398(6) . . yes
C(11) C(12) 1.353(7) . . yes
C(11) H(10) 0.98 . . no
C(12) C(13) 1.431(7) . . yes
C(12) H(11) 0.98 . . no
C(13) H(12) 0.98 . . no
C(14) C(15) 1.401(6) . . yes
C(14) C(18) 1.413(6) . . yes
C(15) C(16) 1.388(8) . . yes
C(15) H(13) 0.98 . . no
C(16) C(17) 1.363(7) . . yes
C(16) H(14) 0.98 . . no
C(17) H(15) 0.98 . . no
C(19) C(20) 1.412(6) . . yes
C(19) C(27) 1.394(5) . . yes
C(20) C(21) 1.366(6) . . yes
C(20) H(16) 0.98 . . no
C(21) C(22) 1.392(6) . . yes
C(21) H(17) 0.98 . . no
C(22) H(18) 0.98 . . no
C(23) C(24) 1.384(6) . . yes
C(23) C(27) 1.430(6) . . yes
C(24) C(25) 1.375(6) . . yes
C(24) H(19) 0.98 . . no
C(25) C(26) 1.361(7) . . yes
C(25) H(20) 0.98 . . no
C(26) H(21) 0.98 . . no
C(28) C(29) 1.482(9) . . yes
C(28) C(30) 1.438(9) . . yes
C(29) H(22) 0.98 . . no
C(29) H(23) 0.98 . . no
C(29) H(24) 0.98 . . no
C(30) H(25) 0.98 . . no
C(30) H(26) 0.98 . . no
C(30) H(27) 0.98 . . no

loop_
_geom_contact_atom_site_label_1
_geom_contact_atom_site_label_2
_geom_contact_distance
_geom_contact_site_symmetry_1
_geom_contact_site_symmetry_2
_geom_contact_publ_flag
S(1) C(8) 3.587(6) . 3 no
O(1) N(6) 2.965(6) . . no
O(1) N(2) 3.356(6) . 1_655 no
O(1) C(26) 3.590(8) . . no
N(2) C(29) 3.478(8) . 1_455 no
N(4) C(2) 3.392(6) . 4 no
N(4) C(3) 3.530(6) . 4 no
N(6) C(13) 3.442(6) . 1_655 no
C(8) C(29) 3.568(9) . 1_455 no
C(8) C(20) 3.599(7) . 3 no
C(12) C(16) 3.324(8) . 4_454 no
C(12) C(17) 3.371(8) . 4_454 no
C(13) C(17) 3.295(7) . 4_454 no
C(13) C(26) 3.576(7) . 1_455 no
C(21) C(24) 3.491(7) . 3_656 no
S(3) H(25) 2.8536 . . no
S(3) H(11) 2.9503 . 1_655 no
O(1) H(3) 2.1243 . . no
O(1) H(1) 2.9348 . 1_655 no
O(1) H(12) 2.9442 . 1_655 no
N(2) H(23) 2.7449 . 1_455 no
N(3) H(15) 2.8859 . 4_454 no
N(5) H(9) 2.9264 . 3 no
N(6) H(12) 2.9208 . 1_655 no
C(2) H(2) 2.6827 . 4_454 no
C(3) H(2) 2.7451 . 4_454 no
C(3) H(10) 2.9843 . 4_554 no
C(8) H(23) 2.6254 . 1_455 no
C(8) H(21) 2.8842 . 3_655 no
C(10) H(15) 2.9887 . 4_454 no
C(11) H(17) 2.6991 . 3_556 no
C(12) H(14) 2.8019 . 4_454 no
C(12) H(17) 2.8382 . 3_556 no
C(12) H(15) 2.9183 . 4_454 no
C(13) H(15) 2.7926 . 4_454 no
C(14) H(22) 2.9069 . 4_455 no
C(16) H(7) 2.9505 . 1_556 no
C(19) H(9) 2.7352 . 3 no
C(20) H(9) 2.7952 . 3 no
C(21) H(9) 2.9922 . 3 no
C(26) H(27) 2.9740 . 3_655 no
H(3) H(12) 2.6433 . 1_655 no
H(5) H(8) 2.5885 . 4 no
H(7) H(14) 2.6106 . 1_554 no
H(11) H(14) 2.4941 . 4_454 no

loop_
_geom_torsion_atom_site_label_1
_geom_torsion_atom_site_label_2
_geom_torsion_atom_site_label_3
_geom_torsion_atom_site_label_4
_geom_torsion_site_symmetry_1
_geom_torsion_site_symmetry_2
_geom_torsion_site_symmetry_3
_geom_torsion_site_symmetry_4
_geom_torsion
_geom_torsion_publ_flag
Co(1) S(1) C(9) C(1) . . . . -0.9(3) no
Co(1) S(1) C(9) C(5) . . . . 178.5(3) no
Co(1) S(2) C(18) C(10) . . . . -1.0(4) no
Co(1) S(2) C(18) C(14) . . . . 178.9(3) no
Co(1) S(3) C(27) C(19) . . . . -0.6(4) no
Co(1) S(3) C(27) C(23) . . . . 177.9(3) no
Co(1) N(1) C(1) C(2) . . . . 175.6(3) no
Co(1) N(1) C(1) C(9) . . . . -1.6(5) no
Co(1) N(1) C(4) C(3) . . . . -174.8(3) no
Co(1) N(3) C(10) C(11) . . . . -173.8(3) no
Co(1) N(3) C(10) C(18) . . . . 2.8(6) no
Co(1) N(3) C(13) C(12) . . . . 172.3(3) no
Co(1) N(5) C(19) C(20) . . . . -178.0(3) no
Co(1) N(5) C(19) C(27) . . . . 0.1(5) no
Co(1) N(5) C(22) C(21) . . . . 178.4(3) no
S(1) Co(1) S(2) C(18) . . . . -151(15) no
S(1) Co(1) S(3) C(27) . . . . -89.47(15) no
S(1) Co(1) N(1) C(1) . . . . 0.7(3) no
S(1) Co(1) N(1) C(4) . . . . 175.0(4) no
S(1) Co(1) N(3) C(10) . . . . 177.2(3) no
S(1) Co(1) N(3) C(13) . . . . 3.4(4) no
S(1) Co(1) N(5) C(19) . . . . 90.0(3) no
S(1) Co(1) N(5) C(22) . . . . -86.5(4) no
S(1) C(9) C(1) N(1) . . . . 1.6(5) no
S(1) C(9) C(1) C(2) . . . . -174.7(4) no
S(1) C(9) C(5) N(2) . . . . 19.4(6) no
S(1) C(9) C(5) C(6) . . . . -155.7(4) no
S(2) Co(1) S(1) C(9) . . . . -114(15) no
S(2) Co(1) S(3) C(27) . . . . 90.45(15) no
S(2) Co(1) N(1) C(1) . . . . -179.5(3) no
S(2) Co(1) N(1) C(4) . . . . -5.2(4) no
S(2) Co(1) N(3) C(10) . . . . -2.7(3) no
S(2) Co(1) N(3) C(13) . . . . -176.5(4) no
S(2) Co(1) N(5) C(19) . . . . -89.9(3) no
S(2) Co(1) N(5) C(22) . . . . 93.7(4) no
S(2) C(18) C(10) N(3) . . . . -0.8(6) no
S(2) C(18) C(10) C(11) . . . . 174.9(4) no
S(2) C(18) C(14) N(4) . . . . -6.0(7) no
S(2) C(18) C(14) C(15) . . . . 168.9(5) no
S(3) Co(1) S(1) C(9) . . . . -90.27(14) no
S(3) Co(1) S(2) C(18) . . . . -175.46(15) no
S(3) Co(1) N(1) C(1) . . . . 91.1(3) no
S(3) Co(1) N(1) C(4) . . . . -94.7(4) no
S(3) Co(1) N(3) C(10) . . . . 23.6(13) no
S(3) Co(1) N(3) C(13) . . . . -150.2(9) no
S(3) Co(1) N(5) C(19) . . . . -0.4(3) no
S(3) Co(1) N(5) C(22) . . . . -176.8(4) no
S(3) C(27) C(19) N(5) . . . . 0.5(5) no
S(3) C(27) C(19) C(20) . . . . 177.9(4) no
S(3) C(27) C(23) N(6) . . . . -17.7(6) no
S(3) C(27) C(23) C(24) . . . . 157.5(5) no
N(1) Co(1) S(1) C(9) . . . . 0.1(2) no
N(1) Co(1) S(2) C(18) . . . . 94.2(2) no
N(1) Co(1) S(3) C(27) . . . . -174.9(2) no
N(1) Co(1) N(3) C(10) . . . . -97.1(4) no
N(1) Co(1) N(3) C(13) . . . . 89.0(4) no
N(1) Co(1) N(5) C(19) . . . . 50.7(15) no
N(1) Co(1) N(5) C(22) . . . . -125.7(13) no
N(1) C(1) C(2) C(3) . . . . 0.0(5) no
N(1) C(1) C(9) C(5) . . . . -177.7(4) no
N(1) C(4) C(3) C(2) . . . . 0.0(6) no
N(2) C(5) C(6) C(7) . . . . 1.5(5) no
N(2) C(5) C(9) C(1) . . . . -161.2(4) no
N(2) C(8) C(7) C(6) . . . . -0.3(6) no
N(3) Co(1) S(1) C(9) . . . . 92.5(2) no
N(3) Co(1) S(2) C(18) . . . . 1.8(2) no
N(3) Co(1) S(3) C(27) . . . . 64.2(11) no
N(3) Co(1) N(1) C(1) . . . . -94.3(3) no
N(3) Co(1) N(1) C(4) . . . . 79.9(4) no
N(3) Co(1) N(5) C(19) . . . . -174.8(3) no
N(3) Co(1) N(5) C(22) . . . . 8.8(4) no
N(3) C(10) C(11) C(12) . . . . 0.1(6) no
N(3) C(10) C(18) C(14) . . . . 179.2(4) no
N(3) C(13) C(12) C(11) . . . . 2.1(6) no
N(4) C(14) C(15) C(16) . . . . -0.9(7) no
N(4) C(14) C(18) C(10) . . . . 174.0(5) no
N(4) C(17) C(16) C(15) . . . . -0.2(8) no
N(5) Co(1) S(1) C(9) . . . . -176.1(2) no
N(5) Co(1) S(2) C(18) . . . . -89.6(2) no
N(5) Co(1) S(3) C(27) . . . . 0.5(2) no
N(5) Co(1) N(1) C(1) . . . . 40.2(15) no
N(5) Co(1) N(1) C(4) . . . . -145.6(13) no
N(5) Co(1) N(3) C(10) . . . . 87.1(4) no
N(5) Co(1) N(3) C(13) . . . . -86.7(4) no
N(5) C(19) C(20) C(21) . . . . -0.4(5) no
N(5) C(19) C(27) C(23) . . . . -178.0(4) no
N(5) C(22) C(21) C(20) . . . . -1.9(6) no
N(6) C(23) C(24) C(25) . . . . -0.9(6) no
N(6) C(23) C(27) C(19) . . . . 160.7(4) no
N(6) C(26) C(25) C(24) . . . . 0.5(7) no
C(1) N(1) C(4) C(3) . . . . 0.0(5) no
C(1) C(2) C(3) C(4) . . . . 0.0(5) no
C(1) C(9) C(5) C(6) . . . . 23.7(7) no
C(2) C(1) N(1) C(4) . . . . 0.0(5) no
C(2) C(1) C(9) C(5) . . . . 5.9(7) no
C(3) C(2) C(1) C(9) . . . . 176.6(5) no
C(4) N(1) C(1) C(9) . . . . -177.2(4) no
C(5) N(2) C(8) C(7) . . . . 1.3(6) no
C(5) C(6) C(7) C(8) . . . . -0.8(6) no
C(6) C(5) N(2) C(8) . . . . -1.7(5) no
C(7) C(6) C(5) C(9) . . . . 177.2(4) no
C(8) N(2) C(5) C(9) . . . . -178.0(4) no
C(10) N(3) C(13) C(12) . . . . -2.1(6) no
C(10) C(11) C(12) C(13) . . . . -1.3(6) no
C(10) C(18) C(14) C(15) . . . . -11.2(9) no
C(11) C(10) N(3) C(13) . . . . 1.2(5) no
C(11) C(10) C(18) C(14) . . . . -5.0(8) no
C(12) C(11) C(10) C(18) . . . . -176.0(5) no
C(13) N(3) C(10) C(18) . . . . 177.9(4) no
C(14) N(4) C(17) C(16) . . . . -0.4(7) no
C(14) C(15) C(16) C(17) . . . . 0.6(8) no
C(15) C(14) N(4) C(17) . . . . 0.8(7) no
C(16) C(15) C(14) C(18) . . . . -176.4(6) no
C(17) N(4) C(14) C(18) . . . . 176.9(5) no
C(19) N(5) C(22) C(21) . . . . 1.6(5) no
C(19) C(20) C(21) C(22) . . . . 1.4(5) no
C(19) C(27) C(23) C(24) . . . . -24.1(8) no
C(20) C(19) N(5) C(22) . . . . -0.7(5) no
C(20) C(19) C(27) C(23) . . . . -0.6(8) no
C(21) C(20) C(19) C(27) . . . . -178.0(5) no
C(22) N(5) C(19) C(27) . . . . 177.3(4) no
C(23) N(6) C(26) C(25) . . . . -1.1(6) no
C(23) C(24) C(25) C(26) . . . . 0.3(7) no
C(24) C(23) N(6) C(26) . . . . 1.2(5) no
C(25) C(24) C(23) C(27) . . . . -176.7(5) no
C(26) N(6) C(23) C(27) . . . . 177.5(4) no
